data_2202709
loop_
_publ_author_name
'Kooijman, Huub'
'Spek, Anthony L.'
'Beijer, Felix H.'
'Sijbesma, Rint P.'
'Meijer, E.W.'

_publ_section_title
;
 2,4-Di(butylureido)-6-methyl-<i>s</i>-triazine
;
_journal_issue 10
_journal_name_full 'Acta Crystallographica Section E'
_journal_page_first o1546
_journal_page_last o1548
_journal_paper_doi 10.1107/S160053680302018X
_journal_volume 59
_journal_year 2003
_chemical_formula_moiety 'C14 H25 N7 O2'
_chemical_formula_sum 'C14 H25 N7 O2'
_chemical_formula_weight 323.41
_chemical_name_systematic ' 2,4-Di(butylureido)-6-methyl-s-triazine'
_space_group_IT_number 15
_symmetry_cell_setting monoclinic
_symmetry_space_group_name_Hall '-C 2yc'
_symmetry_space_group_name_H-M 'C 1 2/c 1'
_atom_sites_solution_hydrogens geom
_atom_sites_solution_primary direct
_atom_sites_solution_secondary difmap
_cell_angle_alpha 90
_cell_angle_beta 109.34(7)
_cell_angle_gamma 90
_cell_formula_units_Z 8
_cell_length_a 29.54(2)
_cell_length_b 4.613(5)
_cell_length_c 26.89(2)
_cell_measurement_reflns_used 25
_cell_measurement_temperature 150
_cell_measurement_theta_max 17.1
_cell_measurement_theta_min 8.2
_cell_volume 3457(5)
_computing_cell_refinement 'SET4 (de Boer & Duisenberg, 1984)'
_computing_data_collection 'Locally modified CAD4 Software (Enraf-Nonius, 1989)'
_computing_data_reduction 'HELENA (Spek, 1997)'
_computing_molecular_graphics 'PLATON (Spek, 2003)'
_computing_publication_material 'PLATON '
_computing_structure_refinement 'SHELXL97 (Sheldrick, 1997)'
_computing_structure_solution 'SHELXS86 (Sheldrick, 1986)'
_diffrn_ambient_temperature 150
_diffrn_measured_fraction_theta_full 1.000
_diffrn_measured_fraction_theta_max 1.000
_diffrn_measurement_device_type 'Enraf-Nonius CAD-4 Turbo'
_diffrn_measurement_method '\w-scans, \D\w=1.3+0.35 tan \q deg'
_diffrn_radiation_monochromator graphite
_diffrn_radiation_source 'Rotating Anode'
_diffrn_radiation_type MoK\a
_diffrn_radiation_wavelength 0.71073
_diffrn_reflns_av_R_equivalents 0.2838
_diffrn_reflns_av_sigmaI/netI 0.1998
_diffrn_reflns_limit_h_max 34
_diffrn_reflns_limit_h_min -34
_diffrn_reflns_limit_k_max 5
_diffrn_reflns_limit_k_min 0
_diffrn_reflns_limit_l_max 32
_diffrn_reflns_limit_l_min -32
_diffrn_reflns_number 10715
_diffrn_reflns_reduction_process ' ?'
_diffrn_reflns_theta_full 25.25
_diffrn_reflns_theta_max 25.25
_diffrn_reflns_theta_min 1.46
_diffrn_standards_decay_% 5
_diffrn_standards_interval_time 60
_diffrn_standards_number 3
_exptl_absorpt_coefficient_mu 0.088
_exptl_absorpt_correction_type none
_exptl_crystal_colour colourless
_exptl_crystal_density_diffrn 1.242
_exptl_crystal_density_method 'Not Measured'
_exptl_crystal_description plate
_exptl_crystal_F_000 1392
_exptl_crystal_size_max 0.500
_exptl_crystal_size_mid 0.100
_exptl_crystal_size_min 0.040
_refine_diff_density_max 0.313
_refine_diff_density_min -0.364
_refine_ls_extinction_method none
_refine_ls_goodness_of_fit_ref 1.113
_refine_ls_hydrogen_treatment mixed
_refine_ls_matrix_type full
_refine_ls_number_parameters 205
_refine_ls_number_reflns 3141
_refine_ls_number_restraints 0
_refine_ls_restrained_S_all 1.113
_refine_ls_R_factor_all 0.2296
_refine_ls_R_factor_gt 0.0766
_refine_ls_shift/su_max <0.001
_refine_ls_shift/su_mean <0.001
_refine_ls_structure_factor_coef Fsqd
_refine_ls_weighting_details 'w = 1/[\s^2^(F~o~^2^)+(0.0100P)^2^] where P = (F~o~^2^+2F~c~^2^)/3'
_refine_ls_weighting_scheme calc
_refine_ls_wR_factor_gt 0.1333
_refine_ls_wR_factor_ref 0.1869
_reflns_number_gt 1113
_reflns_number_total 3141
_reflns_threshold_expression I>2\s(I)
_cod_data_source_file lh6112.cif
_cod_data_source_block I
_cod_depositor_comments
;
The following automatic conversions were performed:
'_symmetry_cell_setting' value 'Monoclinic' changed to 'monoclinic'
according to '/home/saulius/struct/CIF-dictionaries/cif_core.dic'
dictionary named 'cif_core.dic' version 2.4.1 from 2010-06-29.

Automatic conversion script
Id: cif_fix_enum 1527 2010-12-29 10:47:43Z saulius 

The following automatic conversions were performed:

'_symmetry_cell_setting' value 'Monoclinic' changed to 'monoclinic'
according to /home/saulius/struct/CIF-dictionaries/cif_core.dic
dictionary named 'cif_core.dic' version 2.4.1 from 2010-06-29.

Automatic conversion script
Id: cif_fix_values 1715 2011-07-08 13:25:40Z adriana 
;
_cod_original_cell_volume 3458(5)
_cod_original_sg_symbol_H-M 'C 2/c'
_cod_database_code 2202709
_cod_database_fobs_code 2202709

loop_
_symmetry_equiv_pos_as_xyz
x,y,z
-x,y,1/2-z
-x,-y,-z
x,-y,1/2+z
1/2+x,1/2+y,z
1/2-x,1/2+y,1/2-z
1/2-x,1/2-y,-z
1/2+x,1/2-y,1/2+z

loop_
_atom_site_aniso_label
_atom_site_aniso_U_11
_atom_site_aniso_U_22
_atom_site_aniso_U_33
_atom_site_aniso_U_12
_atom_site_aniso_U_13
_atom_site_aniso_U_23
O110 0.054(2) 0.052(3) 0.0187(15) 0.000(2) 0.0102(13) -0.0035(18)
O118 0.051(2) 0.050(3) 0.0272(17) 0.008(2) 0.0121(15) -0.0018(18)
N101 0.041(2) 0.051(4) 0.0170(18) 0.006(2) 0.0074(16) -0.007(2)
N103 0.044(2) 0.040(3) 0.0192(19) -0.002(2) 0.0082(16) -0.001(2)
N105 0.041(2) 0.056(4) 0.022(2) 0.010(3) 0.0044(17) 0.003(2)
N108 0.038(2) 0.051(4) 0.0190(18) 0.004(2) 0.0063(15) -0.004(2)
N111 0.048(2) 0.063(4) 0.025(2) 0.015(3) 0.0125(18) -0.005(2)
N116 0.042(2) 0.049(3) 0.0207(19) 0.008(2) 0.0083(17) 0.000(2)
N119 0.050(2) 0.044(4) 0.0220(19) 0.010(2) 0.0088(17) -0.001(2)
C102 0.041(3) 0.047(4) 0.021(2) -0.003(3) 0.009(2) -0.005(3)
C104 0.039(3) 0.042(4) 0.023(2) 0.000(3) 0.008(2) -0.002(3)
C106 0.036(3) 0.061(5) 0.024(2) 0.004(3) 0.008(2) 0.003(3)
C107 0.055(3) 0.077(6) 0.026(3) 0.016(4) 0.004(2) 0.001(3)
C109 0.040(3) 0.043(4) 0.034(3) -0.001(3) 0.014(2) -0.009(3)
C112 0.052(3) 0.056(5) 0.033(3) 0.012(3) 0.013(2) -0.005(3)
C117 0.044(3) 0.053(4) 0.020(2) -0.003(3) 0.009(2) 0.001(3)
C120 0.048(3) 0.052(4) 0.022(2) 0.009(3) 0.006(2) 0.005(3)
C121 0.053(3) 0.070(5) 0.023(2) 0.001(3) 0.012(2) 0.005(3)
C122 0.057(3) 0.062(5) 0.042(3) 0.008(4) 0.021(2) 0.013(3)
C123 0.060(4) 0.113(7) 0.080(4) -0.014(4) 0.033(3) 0.008(4)

loop_
_atom_site_label
_atom_site_fract_x
_atom_site_fract_y
_atom_site_fract_z
_atom_site_U_iso_or_equiv
_atom_site_thermal_displace_type
_atom_site_calc_flag
_atom_site_refinement_flags
_atom_site_occupancy
_atom_site_type_symbol
O110 0.20496(10) 1.2680(8) 0.25259(10) 0.0420(13) Uani . . 1.000 O
O118 0.29649(10) 0.1593(9) 0.05595(11) 0.0429(13) Uani . . 1.000 O
N101 0.16478(12) 1.1340(10) 0.09115(12) 0.0369(16) Uani . . 1.000 N
N103 0.23046(12) 0.7976(10) 0.11653(12) 0.0350(14) Uani . . 1.000 N
N105 0.17994(13) 0.8336(11) 0.02639(12) 0.0412(16) Uani . . 1.000 N
N108 0.21420(12) 1.0755(10) 0.17910(12) 0.0368(16) Uani . . 1.000 N
N111 0.15293(13) 1.4029(10) 0.17320(13) 0.0452(16) Uani . . 1.000 N
N116 0.24255(12) 0.5148(10) 0.05017(12) 0.0378(14) Uani . . 1.000 N
N119 0.30069(12) 0.4031(10) 0.13072(12) 0.0394(16) Uani . . 1.000 N
C102 0.20229(16) 1.0012(13) 0.12614(15) 0.0367(18) Uani . . 1.000 C
C104 0.21721(15) 0.7231(12) 0.06525(16) 0.0352(18) Uani . . 1.000 C
C106 0.15594(15) 1.0353(14) 0.04089(16) 0.041(2) Uani . . 1.000 C
C107 0.11500(16) 1.1737(14) -0.00023(15) 0.055(2) Uani . . 1.000 C
C109 0.19004(16) 1.2604(13) 0.20325(18) 0.0386(19) Uani . . 1.000 C
C112 0.12348(15) 1.5801(13) 0.19476(16) 0.047(2) Uani . . 1.000 C
C113 0.0865(3) 1.741(3) 0.1520(3) 0.040(3) Uiso . . 0.533(8) C
C114 0.0512(4) 1.531(3) 0.1146(4) 0.052(3) Uiso . . 0.533(8) C
C115 0.0164(4) 1.747(3) 0.0687(4) 0.059(4) Uiso . . 0.533(8) C
C117 0.28175(16) 0.3506(14) 0.07891(16) 0.0394(18) Uani . . 1.000 C
C120 0.33908(15) 0.2292(13) 0.16491(15) 0.0421(18) Uani . . 1.000 C
C121 0.38506(16) 0.4007(13) 0.18722(16) 0.049(2) Uani . . 1.000 C
C122 0.40679(17) 0.5034(14) 0.14614(17) 0.053(2) Uani . . 1.000 C
C123 0.45301(18) 0.6681(17) 0.1697(2) 0.082(3) Uani . . 1.000 C
C213 0.0690(3) 1.571(3) 0.1575(4) 0.0400 Uiso . . 0.467(8) C
C214 0.0646(4) 1.700(3) 0.1037(4) 0.0520 Uiso . . 0.467(8) C
C215 0.0075(5) 1.652(4) 0.0728(5) 0.0590 Uiso . . 0.467(8) C
H101 0.09210 1.24830 0.01590 0.0830 Uiso calc R 1.000 H
H102 0.09910 1.03020 -0.02720 0.0830 Uiso calc R 1.000 H
H103 0.12680 1.33390 -0.01650 0.0830 Uiso calc R 1.000 H
H107 0.10740 1.45520 0.21380 0.0570 Uiso calc R 0.533(8) H
H108 0.10240 1.85920 0.13190 0.0480 Uiso calc R 0.533(8) H
H109 0.06880 1.87440 0.16790 0.0480 Uiso calc R 0.533(8) H
H110 0.03240 1.42420 0.13310 0.0630 Uiso calc R 0.533(8) H
H104 0.24050 0.99530 0.20040 0.0440 Uiso calc R 1.000 H
H105 0.14560 1.39090 0.13880 0.0540 Uiso calc R 1.000 H
H106 0.14400 1.71990 0.22030 0.0570 Uiso calc R 0.533(8) H
H114 0.03600 1.89520 0.05960 0.0890 Uiso calc R 0.533(8) H
H115 0.23220 0.47770 0.01610 0.0450 Uiso calc R 1.000 H
H116 0.28940 0.54810 0.14430 0.0470 Uiso calc R 1.000 H
H117 0.34490 0.06160 0.14490 0.0500 Uiso calc R 1.000 H
H118 0.32930 0.15340 0.19430 0.0500 Uiso calc R 1.000 H
H119 0.40890 0.27900 0.21340 0.0590 Uiso calc R 1.000 H
H120 0.37860 0.57210 0.20600 0.0590 Uiso calc R 1.000 H
H121 0.41290 0.33300 0.12690 0.0630 Uiso calc R 1.000 H
H122 0.38330 0.62930 0.12030 0.0630 Uiso calc R 1.000 H
H123 0.44750 0.83440 0.18970 0.1230 Uiso calc R 1.000 H
H124 0.46440 0.73670 0.14150 0.1230 Uiso calc R 1.000 H
H125 0.47720 0.54040 0.19340 0.1230 Uiso calc R 1.000 H
H111 0.06820 1.39030 0.09930 0.0630 Uiso calc R 0.533(8) H
H112 -0.00720 1.84020 0.08200 0.0890 Uiso calc R 0.533(8) H
H113 -0.00040 1.63250 0.03730 0.0890 Uiso calc R 0.533(8) H
H206 0.13520 1.78250 0.19840 0.0570 Uiso calc R 0.467(8) H
H207 0.12590 1.50800 0.23020 0.0570 Uiso calc R 0.467(8) H
H208 0.05730 1.36870 0.15310 0.0480 Uiso calc R 0.467(8) H
H209 0.04890 1.68390 0.17370 0.0480 Uiso calc R 0.467(8) H
H210 0.08450 1.59300 0.08650 0.0630 Uiso calc R 0.467(8) H
H211 0.07330 1.90770 0.10630 0.0630 Uiso calc R 0.467(8) H
H212 -0.01090 1.78750 0.08670 0.0890 Uiso calc R 0.467(8) H
H213 -0.00130 1.45270 0.07820 0.0890 Uiso calc R 0.467(8) H
H214 0.00050 1.68760 0.03510 0.0890 Uiso calc R 0.467(8) H

loop_
_atom_type_symbol
_atom_type_description
_atom_type_scat_dispersion_real
_atom_type_scat_dispersion_imag
_atom_type_scat_source
O O 0.0106 0.0060 'International Tables Vol C Tables 4.2.6.8 and 6.1.1.4'
N N 0.0061 0.0033 'International Tables Vol C Tables 4.2.6.8 and 6.1.1.4'
H H 0.0000 0.0000 'International Tables Vol C Tables 4.2.6.8 and 6.1.1.4'
C C 0.0033 0.0016 'International Tables Vol C Tables 4.2.6.8 and 6.1.1.4'

loop_
_geom_angle_atom_site_label_1
_geom_angle_atom_site_label_2
_geom_angle_atom_site_label_3
_geom_angle
_geom_angle_publ_flag
C102 N101 C106 112.6(4) no
C102 N103 C104 112.9(4) no
C104 N105 C106 115.1(4) no
C102 N108 C109 129.0(4) no
C109 N111 C112 122.0(4) no
C104 N116 C117 131.4(4) no
C117 N119 C120 122.1(4) no
C109 N108 H104 115.44 no
C102 N108 H104 115.60 no
C109 N111 H105 118.94 no
C112 N111 H105 119.06 no
C117 N116 H115 114.32 no
C104 N116 H115 114.30 no
C117 N119 H116 118.96 no
C120 N119 H116 118.97 no
N101 C102 N108 118.4(5) no
N103 C102 N108 114.1(4) no
N101 C102 N103 127.5(4) no
N103 C104 N116 118.9(4) no
N105 C104 N116 115.3(4) no
N103 C104 N105 125.8(5) no
N101 C106 C107 115.8(5) no
N105 C106 C107 118.2(4) no
N101 C106 N105 126.0(4) no
O110 C109 N108 117.0(4) no
O110 C109 N111 124.8(5) no
N108 C109 N111 118.2(4) no
N111 C112 C113 110.8(5) no
N111 C112 C213 110.5(5) no
C112 C113 C114 110.9(10) no
C113 C114 C115 103.2(10) no
O118 C117 N119 123.6(5) no
N116 C117 N119 117.7(5) no
O118 C117 N116 118.7(4) no
N119 C120 C121 112.0(5) no
C120 C121 C122 114.4(4) no
C121 C122 C123 113.1(4) no
H102 C107 H103 109.48 no
C106 C107 H102 109.47 no
C106 C107 H101 109.45 no
H101 C107 H103 109.44 no
C106 C107 H103 109.52 no
H101 C107 H102 109.47 no
N111 C112 H106 109.56 no
H106 C112 H107 107.99 no
C213 C112 H206 109.59 no
N111 C112 H107 109.47 no
N111 C112 H206 109.61 no
N111 C112 H207 109.55 no
C113 C112 H106 109.51 no
C113 C112 H107 109.46 no
H206 C112 H207 108.10 no
C213 C112 H207 109.47 no
H108 C113 H109 107.89 no
C112 C213 C214 109.7(8) no
C112 C113 H108 109.62 no
C112 C113 H109 109.39 no
C114 C113 H108 109.47 no
C114 C113 H109 109.53 no
C213 C214 C215 100.3(9) no
C113 C114 H110 110.98 no
C113 C114 H111 111.05 no
C115 C114 H110 111.18 no
C115 C114 H111 111.14 no
H110 C114 H111 109.18 no
C114 C115 H112 109.45 no
C114 C115 H113 109.31 no
C114 C115 H114 109.57 no
H112 C115 H113 109.38 no
H112 C115 H114 109.61 no
H113 C115 H114 109.51 no
N119 C120 H117 109.23 no
N119 C120 H118 109.21 no
C121 C120 H117 109.23 no
C121 C120 H118 109.19 no
H117 C120 H118 107.89 no
C120 C121 H119 108.63 no
C120 C121 H120 108.68 no
C122 C121 H119 108.70 no
C122 C121 H120 108.65 no
H119 C121 H120 107.59 no
C121 C122 H121 108.98 no
C121 C122 H122 108.96 no
C123 C122 H121 108.87 no
C123 C122 H122 109.02 no
H121 C122 H122 107.78 no
C122 C123 H123 109.46 no
C122 C123 H124 109.48 no
C122 C123 H125 109.52 no
H123 C123 H124 109.51 no
H123 C123 H125 109.32 no
H124 C123 H125 109.53 no
C112 C213 H208 109.95 no
C112 C213 H209 109.72 no
C214 C213 H208 109.71 no
C214 C213 H209 109.59 no
H208 C213 H209 108.16 no
C213 C214 H210 111.70 no
C213 C214 H211 111.81 no
C215 C214 H210 111.59 no
C215 C214 H211 111.64 no
H210 C214 H211 109.58 no
C214 C215 H212 109.27 no
C214 C215 H213 109.43 no
C214 C215 H214 109.46 no
H212 C215 H213 109.53 no
H212 C215 H214 109.53 no
H213 C215 H214 109.61 no

loop_
_geom_bond_atom_site_label_1
_geom_bond_atom_site_label_2
_geom_bond_site_symmetry_1
_geom_bond_site_symmetry_2
_geom_bond_distance
_geom_bond_publ_flag
O110 C109 . . 1.252(5) no
O118 C117 . . 1.236(7) no
N101 C102 . . 1.341(6) no
N101 C106 . . 1.367(6) no
N103 C102 . . 1.336(7) no
N103 C104 . . 1.347(5) no
N105 C104 . . 1.342(6) no
N105 C106 . . 1.305(7) no
N108 C102 . . 1.392(5) no
N108 C109 . . 1.402(7) no
N111 C109 . . 1.304(7) no
N111 C112 . . 1.448(7) no
N116 C104 . . 1.360(7) no
N116 C117 . . 1.385(7) no
N119 C117 . . 1.340(5) no
N119 C120 . . 1.444(6) no
N108 H104 . . 0.8796 no
N111 H105 . . 0.8792 no
N116 H115 . . 0.8812 no
N119 H116 . . 0.8790 no
C106 C107 . . 1.486(7) no
C112 C113 . . 1.495(11) no
C112 C213 . . 1.590(11) no
C113 C114 . . 1.531(16) no
C114 C115 . . 1.653(17) no
C120 C121 . . 1.514(7) no
C121 C122 . . 1.525(7) no
C122 C123 . . 1.507(8) no
C107 H102 . . 0.9794 no
C107 H103 . . 0.9798 no
C107 H101 . . 0.9790 no
C112 H107 . . 0.9904 no
C112 H206 . . 0.9893 no
C112 H106 . . 0.9896 no
C112 H207 . . 0.9893 no
C213 C214 . . 1.530(15) no
C113 H109 . . 0.9914 no
C113 H108 . . 0.9890 no
C214 C215 . . 1.630(19) no
C114 H110 . . 0.9908 no
C114 H111 . . 0.9897 no
C115 H112 . . 0.9818 no
C115 H113 . . 0.9801 no
C115 H114 . . 0.9779 no
C120 H117 . . 0.9890 no
C120 H118 . . 0.9907 no
C121 H119 . . 0.9891 no
C121 H120 . . 0.9902 no
C122 H121 . . 0.9899 no
C122 H122 . . 0.9911 no
C123 H123 . . 0.9809 no
C123 H124 . . 0.9784 no
C123 H125 . . 0.9809 no
C213 H208 . . 0.9886 no
C213 H209 . . 0.9924 no
C214 H210 . . 0.9916 no
C214 H211 . . 0.9884 no
C215 H212 . . 0.9800 no
C215 H213 . . 0.9792 no
C215 H214 . . 0.9791 no

loop_
_geom_contact_atom_site_label_1
_geom_contact_atom_site_label_2
_geom_contact_distance
_geom_contact_site_symmetry_2
_geom_contact_publ_flag
O110 N108 2.861(6) 6_555 no
O118 N116 2.818(5) 7_555 no
O118 C104 3.160(7) 1_545 no
O110 H107 2.8545 . no
O110 H104 1.9860 6_555 no
O110 H116 2.9049 6_555 no
O110 H118 2.6799 6_565 no
O110 H106 2.7031 . no
O110 H207 2.4721 . no
O118 H117 2.3882 . no
O118 H103 2.8024 7_565 no
O118 H115 1.9452 7_555 no
N101 N111 2.653(6) . no
N101 C104 3.314(8) 1_565 no
N103 C117 3.293(8) 1_565 no
N103 N119 2.690(7) . no
N108 O110 2.861(6) 6_545 no
N111 N101 2.653(6) . no
N116 C106 3.328(8) 1_545 no
N116 O118 2.818(5) 7_555 no
N119 C102 3.415(8) 1_545 no
N119 N103 2.690(7) . no
N101 H105 1.9616 . no
N101 H108 2.7460 1_545 no
N103 H116 2.0131 . no
N105 H103 2.8122 1_545 no
N108 H206 2.8887 1_545 no
N111 H111 2.6311 . no
N111 H210 2.6775 . no
N111 H108 2.9418 1_545 no
N119 H122 2.7523 . no
C102 N119 3.415(8) 1_565 no
C102 C117 3.420(8) 1_565 no
C104 N101 3.314(8) 1_545 no
C104 C117 3.418(9) 1_565 no
C104 O118 3.160(7) 1_565 no
C106 N116 3.328(8) 1_565 no
C107 C215 3.588(16) 3_585 no
C112 C121 3.585(8) 6_565 no
C117 C102 3.420(8) 1_545 no
C117 N103 3.293(8) 1_545 no
C117 C104 3.418(9) 1_545 no
C121 C112 3.585(8) 6_535 no
C102 H108 3.0762 1_545 no
C102 H105 2.5553 . no
C104 H116 2.5914 . no
C109 H106 2.9478 1_545 no
C109 H206 2.7132 1_545 no
C109 H104 2.9284 6_555 no
C112 H118 2.8641 6_565 no
C112 H119 3.0692 6_565 no
C114 H105 2.7231 . no
C215 C107 3.588(16) 3_585 no
C117 H115 2.8798 7_555 no
C120 H207 2.8520 6_535 no
C120 H106 2.9593 6_535 no
C121 H207 2.9654 6_535 no
C121 H106 3.0051 6_535 no
C123 H110 3.0648 5_545 no
C214 H105 2.6746 . no
H101 H210 2.5427 . no
H103 N105 2.8122 1_565 no
H103 O118 2.8024 7_565 no
H104 C109 2.9284 6_545 no
H104 O110 1.9860 6_545 no
H105 C114 2.7231 . no
H105 H108 2.4845 . no
H105 H111 2.1788 . no
H105 C214 2.6746 . no
H105 H210 2.1032 . no
H105 N101 1.9616 . no
H105 C102 2.5553 . no
H106 C120 2.9593 6_565 no
H106 C121 3.0051 6_565 no
H106 H118 2.1886 6_565 no
H106 O110 2.7031 . no
H106 C109 2.9478 1_565 no
H107 O110 2.8545 . no
H107 H110 2.5404 . no
H108 N101 2.7460 1_565 no
H108 H105 2.4845 . no
H108 H114 2.2647 . no
H108 N111 2.9418 1_565 no
H108 C102 3.0762 1_565 no
H110 H124 2.2660 5_455 no
H110 H107 2.5404 . no
H110 C123 3.0648 5_455 no
H111 H114 2.5667 1_545 no
H111 H105 2.1788 . no
H111 N111 2.6311 . no
H113 H113 2.3559 3_585 no
H114 H111 2.5667 1_565 no
H114 H108 2.2647 . no
H115 O118 1.9452 7_555 no
H115 C117 2.8798 7_555 no
H116 N103 2.0131 . no
H116 O110 2.9049 6_545 no
H116 C104 2.5914 . no
H117 H121 2.5457 . no
H117 O118 2.3882 . no
H117 H122 2.4896 1_545 no
H118 C112 2.8641 6_535 no
H118 O110 2.6799 6_535 no
H118 H207 2.1315 6_535 no
H118 H106 2.1886 6_535 no
H119 H125 2.5559 . no
H119 C112 3.0692 6_535 no
H119 H123 2.5286 1_545 no
H119 H207 2.4397 6_535 no
H120 H123 2.5278 . no
H121 H117 2.5457 . no
H122 H117 2.4896 1_565 no
H122 N119 2.7523 . no
H123 H120 2.5278 . no
H123 H119 2.5286 1_565 no
H124 H110 2.2660 5_545 no
H124 H213 2.4615 5_545 no
H125 H119 2.5559 . no
H206 N108 2.8887 1_565 no
H206 C109 2.7132 1_565 no
H207 O110 2.4721 . no
H207 C120 2.8520 6_565 no
H207 C121 2.9654 6_565 no
H207 H118 2.1315 6_565 no
H207 H119 2.4397 6_565 no
H208 H211 2.5930 1_545 no
H208 H213 2.2122 . no
H209 H212 2.4667 . no
H210 N111 2.6775 . no
H210 H101 2.5427 . no
H210 H105 2.1032 . no
H211 H208 2.5930 1_565 no
H212 H209 2.4667 . no
H213 H208 2.2122 . no
H213 H124 2.4615 5_455 no
H214 H214 2.5540 3_585 no

loop_
_geom_hbond_atom_site_label_D
_geom_hbond_atom_site_label_H
_geom_hbond_atom_site_label_A
_geom_hbond_site_symmetry_A
_geom_hbond_distance_DH
_geom_hbond_distance_HA
_geom_hbond_distance_DA
_geom_hbond_angle_DHA
_geom_hbond_publ_flag
N108 H104 O110 6_545 0.88 1.99 2.861(6) 173 yes
N111 H105 N101 . 0.88 1.96 2.653(6) 135 yes
N116 H115 O118 7_555 0.88 1.95 2.818(5) 170 yes
N119 H116 N103 . 0.88 2.01 2.690(7) 133 yes
C120 H117 O118 . 0.99 2.39 2.798(6) 104 no

loop_
_geom_torsion_atom_site_label_1
_geom_torsion_atom_site_label_2
_geom_torsion_atom_site_label_3
_geom_torsion_atom_site_label_4
_geom_torsion
_geom_torsion_publ_flag
C106 N101 C102 N103 1.2(8) no
C106 N101 C102 N108 -178.0(5) no
C102 N101 C106 N105 0.5(8) no
C102 N101 C106 C107 -179.7(5) no
C104 N103 C102 N101 -1.3(8) no
C104 N103 C102 N108 178.0(4) no
C102 N103 C104 N105 -0.3(7) no
C102 N103 C104 N116 -179.1(5) no
C106 N105 C104 N103 1.7(8) no
C106 N105 C104 N116 -179.4(5) no
C104 N105 C106 N101 -1.8(8) no
C104 N105 C106 C107 178.3(5) no
C109 N108 C102 N101 5.3(8) no
C109 N108 C102 N103 -174.1(5) yes
C102 N108 C109 O110 172.3(5) yes
C102 N108 C109 N111 -5.3(8) no
C112 N111 C109 O110 -2.5(9) yes
C112 N111 C109 N108 174.9(5) no
C109 N111 C112 C113 174.5(7) no
C117 N116 C104 N103 0.6(8) yes
C117 N116 C104 N105 -178.4(5) no
C104 N116 C117 O118 175.4(5) yes
C104 N116 C117 N119 -2.6(8) no
C120 N119 C117 O118 -2.9(8) yes
C120 N119 C117 N116 175.0(5) no
C117 N119 C120 C121 113.9(5) no
N111 C112 C113 C114 64.3(8) no
C112 C113 C114 C115 -176.1(7) no
N119 C120 C121 C122 -64.9(6) no
C120 C121 C122 C123 -178.8(5) no
H104 N108 C109 N111 174.78 no
H104 N108 C102 N101 -174.76 no
H104 N108 C102 N103 5.86 no
H104 N108 C109 O110 -7.66 no
H105 N111 C109 O110 177.49 no
H105 N111 C109 N108 -5.15 no
C109 N111 C112 H106 53.53 no
H105 N111 C112 H107 115.30 no
C109 N111 C112 H107 -64.71 no
H105 N111 C112 C113 -5.52 no
H105 N111 C112 H106 -126.46 no
H115 N116 C104 N105 1.60 no
H115 N116 C117 O118 -4.60 no
H115 N116 C117 N119 177.41 no
H115 N116 C104 N103 -179.41 no
C117 N119 C120 H118 -125.01 no
H116 N119 C120 C121 -66.02 no
H116 N119 C120 H117 172.84 no
H116 N119 C120 H118 55.06 no
H116 N119 C117 O118 177.05 no
H116 N119 C117 N116 -5.07 no
C117 N119 C120 H117 -7.23 no
N101 C106 C107 H101 -25.57 no
N101 C106 C107 H102 -145.55 no
N101 C106 C107 H103 94.41 no
N105 C106 C107 H101 154.33 no
N105 C106 C107 H102 34.35 no
N105 C106 C107 H103 -85.69 no
N111 C112 C113 H108 -56.65 no
N111 C112 C113 H109 -174.76 no
H106 C112 C113 C114 -174.69 no
H106 C112 C113 H108 64.32 no
H106 C112 C113 H109 -53.79 no
H107 C112 C113 C114 -56.49 no
H107 C112 C113 H108 -177.48 no
H107 C112 C113 H109 64.41 no
C112 C113 C114 H110 64.73 no
C112 C113 C114 H111 -56.91 no
H108 C113 C114 C115 -55.01 no
H108 C113 C114 H110 -174.20 no
H108 C113 C114 H111 64.16 no
H109 C113 C114 C115 63.10 no
H109 C113 C114 H110 -56.09 no
H109 C113 C114 H111 -177.73 no
C113 C114 C115 H112 -78.61 no
C113 C114 C115 H113 161.62 no
C113 C114 C115 H114 41.62 no
H110 C114 C115 H112 40.44 no
H110 C114 C115 H113 -79.33 no
H110 C114 C115 H114 160.66 no
H111 C114 C115 H112 162.28 no
H111 C114 C115 H113 42.51 no
H111 C114 C115 H114 -77.50 no
N119 C120 C121 H119 173.48 no
N119 C120 C121 H120 56.70 no
H117 C120 C121 C122 56.24 no
H117 C120 C121 H119 -65.38 no
H117 C120 C121 H120 177.83 no
H118 C120 C121 C122 174.01 no
H118 C120 C121 H119 52.40 no
H118 C120 C121 H120 -64.39 no
C120 C121 C122 H121 -57.60 no
C120 C121 C122 H122 59.76 no
H119 C121 C122 C123 -57.26 no
H119 C121 C122 H121 63.98 no
H119 C121 C122 H122 -178.66 no
H120 C121 C122 C123 59.55 no
H120 C121 C122 H121 -179.22 no
H120 C121 C122 H122 -61.85 no
C121 C122 C123 H123 -57.12 no
C121 C122 C123 H124 -177.17 no
C121 C122 C123 H125 62.72 no
H121 C122 C123 H123 -178.41 no
H121 C122 C123 H124 61.54 no
H121 C122 C123 H125 -58.57 no
H122 C122 C123 H123 64.25 no
H122 C122 C123 H124 -55.80 no
H122 C122 C123 H125 -175.91 no
